data_1571323
loop_
_publ_author_name
'Jori, Nadir'
'Moreno, Juan J.'
'Shivaraam, R. A. Keerthi'
'Rajeshkumar, Thayalan'
'Scopelliti, Rosario'
'Maron, Laurent'
'Campos, Jes&#xfa;s'
'Mazzanti, Marinella'

_publ_section_title
;
 Iron promoted end-on dinitrogen-bridging in heterobimetallic complexes of
 uranium and lanthanides.
;
_journal_issue 18
_journal_name_full 'Chemical science'
_journal_page_first 6842
_journal_page_last 6852
_journal_paper_doi 10.1039/d4sc01050g
_journal_volume 15
_journal_year 2024
_chemical_formula_moiety 'C38 H102 Fe N5 P4 Si6 Sm'
_chemical_formula_sum 'C38 H102 Fe N5 P4 Si6 Sm'
_chemical_formula_weight 1127.86
_space_group_crystal_system monoclinic
_space_group_IT_number 14
_space_group_name_Hall '-P 2yn'
_space_group_name_H-M_alt 'P 1 21/n 1'
_atom_sites_solution_hydrogens geom
_atom_sites_solution_primary dual
_audit_creation_date 2023-08-21
_audit_creation_method
;
Olex2 1.5
(compiled 2023.08.17 svn.r577a77a9 for OlexSys, GUI svn.r6817)
;
_audit_update_record
;
2024-02-01 deposited with the CCDC.	2024-04-02 downloaded from the CCDC.
;
_cell_angle_alpha 90
_cell_angle_beta 93.235(4)
_cell_angle_gamma 90
_cell_formula_units_Z 4
_cell_length_a 11.8173(5)
_cell_length_b 18.0593(7)
_cell_length_c 27.8343(12)
_cell_measurement_reflns_used 34744
_cell_measurement_temperature 140.00(10)
_cell_measurement_theta_max 74.1840
_cell_measurement_theta_min 2.4880
_cell_volume 5930.7(4)
_computing_cell_refinement 'CrysAlisPro 1.171.42.90a (Rigaku OD, 2023)'
_computing_data_collection 'CrysAlisPro 1.171.42.90a (Rigaku OD, 2023)'
_computing_data_reduction 'CrysAlisPro 1.171.42.90a (Rigaku OD, 2023)'
_computing_molecular_graphics 'Olex2 1.5 (Dolomanov et al., 2009)'
_computing_publication_material 'Olex2 1.5 (Dolomanov et al., 2009)'
_computing_structure_refinement 'SHELXL 2019/3 (Sheldrick, 2015)'
_computing_structure_solution 'SHELXT  (Sheldrick, 2015)'
_diffrn_ambient_environment N~2~
_diffrn_ambient_temperature 140.00(10)
_diffrn_detector 'Hybrid Pixel Array Detector'
_diffrn_detector_area_resol_mean 10.0000
_diffrn_detector_type 'HyPix-Arc 150'
_diffrn_measured_fraction_theta_full 1.000
_diffrn_measured_fraction_theta_max 0.978
_diffrn_measurement_details
;
List of Runs (angles in degrees, time in seconds):

  # Type    Start    End  Width  t~exp~   \w     \q     \k     \f   Frames
#--------------------------------------------------------------------------
  1  \w     28.00  54.00   0.50    1.50    --   66.21 -95.00-150.00   52
  2  \w     29.00  75.00   0.50    1.50    --   66.21 -95.00-120.00   92
  3  \w     28.00  72.00   0.50    1.50    --   66.21 -95.00-180.00   88
  4  \w     28.00  73.00   0.50    1.50    --   66.21 -95.00  60.00   90
  5  \w   -110.00 -84.00   0.50    1.50    --  -66.84 -15.00-180.00   52
  6  \w    -64.00 -29.00   0.50    1.50    --  -66.84 125.00 -30.00   70
  7  \w   -112.00 -41.00   0.50    1.50    --  -66.84 -15.00  60.00  142
  8  \w   -104.00 -72.00   0.50    1.50    --  -66.84   0.00 -90.00   64
  9  \w    -99.00 -73.00   0.50    1.50    --  -66.84   0.00-180.00   52
 10  \w    -71.00 -37.00   0.50    1.50    --  -66.84 -15.00-180.00   68
 11  \w   -104.00 -73.00   0.50    1.50    --  -66.84   0.00 -60.00   62
 12  \w    -62.00 -36.00   0.50    1.50    --  -66.84 125.00 -90.00   52
 13  \w    -97.00 -48.00   0.50    1.50    --  -69.31 -15.00 120.00   98
 14  \w    -97.00 -33.00   0.50    1.50    --  -69.31   0.00 150.00  128
 15  \w   -106.00 -72.00   0.50    1.50    --  -69.31   0.00  60.00   68
 16  \w     33.00  73.00   0.50    1.50    --   69.48 -95.00 -30.00   80
 17  \w     36.00  96.00   0.50    1.50    --   69.48-125.00 120.00  120
 18  \w     33.00  70.00   0.50    1.50    --   69.48 -95.00 120.00   74
 19  \w   -104.00 -46.00   0.50    1.50    --  -74.00 130.00-168.28  116
 20  \w   -101.00 -44.00   0.50    1.50    --  -74.78 128.00  93.77  114
 21  \w   -109.00 -81.00   0.50    1.50    --  -74.78 135.00 -79.83   56
 22  \w    -68.00 -37.00   0.50    1.50    --  -74.78 143.00 164.37   62
 23  \w   -112.00 -86.00   0.50    1.50    --  -74.78 143.00 164.37   52
 24  \w   -106.00 -33.00   0.50    1.50    --  -74.78 133.00-130.86  146
 25  \w    -81.00 -55.00   0.50    1.50    --  -74.78 149.00  21.75   52
 26  \w   -118.00 -92.00   0.50    1.50    --  -74.78 149.00  21.75   52
 27  \w    -67.00 -32.00   0.50    1.50    --  -74.78 135.00 -79.83   70
 28  \w   -122.00 -49.00   0.50    1.50    --  -74.78 158.00 -69.47  146
 29  \w     80.00 105.00   0.50    1.50    --   78.10-125.00-180.00   50
 30  \w     80.00 105.00   0.50    1.50    --   78.10-125.00 -30.00   50
 31  \w     51.00  76.00   0.50    1.50    --   78.10-125.00 -30.00   50
 32  \w     49.00 105.00   0.50    1.50    --   78.10-125.00  90.00  112
 33  \w     53.00  91.00   0.50    1.50    --   78.10  15.00  90.00   76
 34  \w     48.00 120.00   0.50    1.50    --   78.10  15.00-150.00  144
 35  \w     80.00 115.00   0.50    1.50    --   78.10  15.00 -30.00   70
 36  \w     42.00 105.00   0.50    1.50    --   78.10-125.00-120.00  126
 37  \w     59.00 122.00   0.50    1.50    --   78.10  15.00 120.00  126
 38  \w     79.00 104.00   0.50    1.50    --   78.10-125.00 150.00   50
 39  \w     45.00  71.00   0.50    1.50    --   78.10-125.00 150.00   52
 40  \w     80.00 105.00   0.50    1.50    --   78.10-125.00  60.00   50
 41  \w     79.00 104.00   0.50    1.50    --   78.10-125.00 -90.00   50
 42  \w     80.00 105.00   0.50    1.50    --   78.10-125.00   0.00   50
 43  \w     80.00 105.00   0.50    1.50    --   78.10-125.00 120.00   50
 44  \w     80.00 105.00   0.50    1.50    --   78.10-125.00-150.00   50
 45  \w     80.00 105.00   0.50    1.50    --   78.10-125.00 -60.00   50
 46  \w     39.00 105.00   0.50    1.50    --   78.10-125.00  30.00  132
 47  \w     46.00  71.00   0.50    1.50    --   78.10-125.00 120.00   50
;
_diffrn_measurement_device 'four-circle diffractometer'
_diffrn_measurement_device_type 'XtaLAB Synergy R, DW system, HyPix-Arc 150'
_diffrn_measurement_method '\w scans'
_diffrn_orient_matrix_type 'CrysAlisPro convention (1999,Acta A55,543-557)'
_diffrn_orient_matrix_UB_11 0.0100118000
_diffrn_orient_matrix_UB_12 -0.0542392000
_diffrn_orient_matrix_UB_13 -0.0422154000
_diffrn_orient_matrix_UB_21 -0.1202905000
_diffrn_orient_matrix_UB_22 0.0214092000
_diffrn_orient_matrix_UB_23 -0.0195443000
_diffrn_orient_matrix_UB_31 0.0501526000
_diffrn_orient_matrix_UB_32 0.0621903000
_diffrn_orient_matrix_UB_33 -0.0301135000
_diffrn_radiation_monochromator mirror
_diffrn_radiation_probe x-ray
_diffrn_radiation_type 'Cu K\a'
_diffrn_radiation_wavelength 1.54184
_diffrn_reflns_av_R_equivalents 0.0752
_diffrn_reflns_av_unetI/netI 0.0402
_diffrn_reflns_Laue_measured_fraction_full 1.000
_diffrn_reflns_Laue_measured_fraction_max 0.978
_diffrn_reflns_limit_h_max 14
_diffrn_reflns_limit_h_min -14
_diffrn_reflns_limit_k_max 22
_diffrn_reflns_limit_k_min -20
_diffrn_reflns_limit_l_max 33
_diffrn_reflns_limit_l_min -34
_diffrn_reflns_number 94924
_diffrn_reflns_point_group_measured_fraction_full 1.000
_diffrn_reflns_point_group_measured_fraction_max 0.978
_diffrn_reflns_theta_full 67.684
_diffrn_reflns_theta_max 75.015
_diffrn_reflns_theta_min 2.918
_diffrn_source 'Rotating-anode X-ray tube'
_diffrn_source_type 'Rigaku (Cu) X-ray Source'
_exptl_absorpt_coefficient_mu 11.715
_exptl_absorpt_correction_T_max 0.890
_exptl_absorpt_correction_T_min 0.116
_exptl_absorpt_correction_type gaussian
_exptl_absorpt_process_details
;
CrysAlisPro 1.171.42.90a (Rigaku Oxford Diffraction, 2023)
Numerical absorption correction based on gaussian integration over
a multifaceted crystal model
Empirical absorption correction using spherical harmonics,
implemented in SCALE3 ABSPACK scaling algorithm.
;
_exptl_crystal_colour 'clear dark orange'
_exptl_crystal_density_diffrn 1.263
_exptl_crystal_description irregular
_exptl_crystal_F_000 2388
_exptl_crystal_size_max 0.31
_exptl_crystal_size_mid 0.164
_exptl_crystal_size_min 0.13
_refine_diff_density_max 2.028
_refine_diff_density_min -1.098
_refine_diff_density_rms 0.133
_refine_ls_extinction_method none
_refine_ls_goodness_of_fit_ref 1.081
_refine_ls_hydrogen_treatment constr
_refine_ls_matrix_type full
_refine_ls_number_parameters 556
_refine_ls_number_reflns 11946
_refine_ls_number_restraints 569
_refine_ls_restrained_S_all 1.083
_refine_ls_R_factor_all 0.0843
_refine_ls_R_factor_gt 0.0659
_refine_ls_shift/su_max 0.001
_refine_ls_shift/su_mean 0.000
_refine_ls_structure_factor_coef Fsqd
_refine_ls_weighting_details 'w=1/[\s^2^(Fo^2^)+(0.1280P)^2^+7.7564P] where P=(Fo^2^+2Fc^2^)/3'
_refine_ls_weighting_scheme calc
_refine_ls_wR_factor_gt 0.1880
_refine_ls_wR_factor_ref 0.2040
_reflns_Friedel_coverage 0.000
_reflns_number_gt 9259
_reflns_number_total 11946
_reflns_threshold_expression 'I > 2\s(I)'
_cod_data_source_file d4sc01050g2.cif
_cod_data_source_block nj1141
_cod_depositor_comments 'Adding full bibliography for 1571317--1571325.cif.'
_cod_database_code 1571323
_shelx_shelxl_version_number 2019/3
_chemical_oxdiff_formula 'C38 H102 N5 P4 Si6 Sm1 Fe1'
_shelx_space_group_comment
;
The symmetry employed for this shelxl refinement is uniquely defined
by the following loop, which should always be used as a source of
symmetry information in preference to the above space-group names.
They are only intended as comments.
;
_shelx_estimated_absorpt_t_max 0.311
_shelx_estimated_absorpt_t_min 0.122
_olex2_refinement_description
;
1. Fixed Uiso
 At 1.2 times of:
  All C(H,H) groups
 At 1.5 times of:
  All C(H,H,H) groups
2. Restrained distances
 C35-C36 = C33-C34 = C30-C29 = C32-C31
 1.54 with sigma of 0.02
 P3-C36
 2.9 with sigma of 0.02
 P3-C32
 2.9 with sigma of 0.02
 P3-C31 \\sim P3-C29 \\sim P3-C35 \\sim P3-C33
 with sigma of 0.02
 C33-C29 \\sim C35-C31
 with sigma of 0.02
 P2-C24 \\sim P1-C23 \\sim P3-C37 \\sim P4-C38
 with sigma of 0.02
3. Rigid bond restraints
 P3, C37
 with sigma for 1-2 distances of 0.005 and sigma for 1-3 distances of 0.005
4. Uiso/Uaniso restraints and constraints
C29 \\sim C30 \\sim C31 \\sim C32 \\sim C33 \\sim C34 \\sim C35 \\sim C36:
within 2A with sigma of 0.01 and sigma for terminal atoms of 0.02 within 2A
Uanis(C14) \\sim Ueq: with sigma of 0.01 and sigma for terminal atoms of 0.02
Uanis(C39) \\sim Ueq: with sigma of 0.01 and sigma for terminal atoms of 0.02
5. Rigid body (RIGU) restrains
 All non-hydrogen atoms
 with sigma for 1-2 distances of 0.001 and sigma for 1-3 distances of 0.001
6. Others
 Sof(C31)=Sof(H31A)=Sof(H31B)=Sof(C32)=Sof(H32A)=Sof(H32B)=Sof(H32C)=Sof(C35)=
 Sof(H35A)=Sof(H35B)=Sof(C36)=Sof(H36A)=Sof(H36B)=Sof(H36C)=1-FVAR(1)
 Sof(C29)=Sof(H29A)=Sof(H29B)=Sof(C30)=Sof(H30A)=Sof(H30B)=Sof(H30C)=Sof(C33)=
 Sof(H33A)=Sof(H33B)=Sof(C34)=Sof(H34A)=Sof(H34B)=Sof(H34C)=FVAR(1)
7.a Secondary CH2 refined with riding coordinates:
 C19(H19A,H19B), C21(H21A,H21B), C23(H23A,H23B), C24(H24A,H24B), C25(H25A,
 H25B), C27(H27A,H27B), C29(H29A,H29B), C31(H31A,H31B), C33(H33A,H33B),
 C35(H35A,H35B), C37(H37A,H37B), C38(H38A,H38B), C39(H39A,H39B), C41(H41A,H41B)
7.b Me refined with riding coordinates:
 C22(H22A,H22B,H22C), C30(H30A,H30B,H30C), C32(H32A,H32B,H32C), C34(H34A,H34B,
 H34C), C36(H36A,H36B,H36C)
7.c Idealised Me refined as rotating group:
 C1(H1A,H1B,H1C), C2(H2A,H2B,H2C), C3(H3A,H3B,H3C), C4(H4A,H4B,H4C), C5(H5A,
 H5B,H5C), C6(H6A,H6B,H6C), C7(H7A,H7B,H7C), C8(H8A,H8B,H8C), C9(H9A,H9B,H9C),
 C10(H10A,H10B,H10C), C11(H11A,H11B,H11C), C12(H12A,H12B,H12C), C13(H13A,H13B,
 H13C), C14(H14A,H14B,H14C), C15(H15A,H15B,H15C), C16(H16A,H16B,H16C), C17(H17A,
 H17B,H17C), C18(H18A,H18B,H18C), C20(H20A,H20B,H20C), C26(H26A,H26B,H26C),
 C28(H28A,H28B,H28C), C40(H40A,H40B,H40C), C42(H42A,H42B,H42C)
;
_olex2_submission_special_instructions 'No special instructions were received'
_oxdiff_exptl_absorpt_empirical_details
;
Empirical correction (ABSPACK) includes:
- Absorption correction using spherical harmonics
- Frame scaling
- Detector area scaling
- B-factor correction
;
_oxdiff_exptl_absorpt_empirical_full_max 3.740
_oxdiff_exptl_absorpt_empirical_full_min 0.380

loop_
_space_group_symop_operation_xyz
'x, y, z'
'-x+1/2, y+1/2, -z+1/2'
'-x, -y, -z'
'x-1/2, -y-1/2, z-1/2'

loop_
_atom_site_label
_atom_site_type_symbol
_atom_site_fract_x
_atom_site_fract_y
_atom_site_fract_z
_atom_site_U_iso_or_equiv
_atom_site_adp_type
_atom_site_occupancy
_atom_site_site_symmetry_order
_atom_site_calc_flag
_atom_site_refinement_flags_posn
_atom_site_refinement_flags_adp
_atom_site_refinement_flags_occupancy
_atom_site_disorder_assembly
_atom_site_disorder_group
Sm1 Sm 0.25794(3) 0.26666(2) 0.38995(2) 0.03645(13) Uani 1 1 d . . . . .
Fe1 Fe 0.27898(9) 0.23099(5) 0.58245(3) 0.0418(2) Uani 1 1 d . . . . .
P1 P 0.09103(16) 0.21917(10) 0.58081(7) 0.0495(4) Uani 1 1 d D . . . .
P2 P 0.2581(2) 0.33298(11) 0.62386(7) 0.0633(5) Uani 1 1 d D . . . .
P3 P 0.46735(16) 0.23664(10) 0.58903(7) 0.0493(4) Uani 1 1 d D U . . .
P4 P 0.2959(2) 0.12984(13) 0.62723(9) 0.0750(6) Uani 1 1 d D . . . .
Si1 Si 0.21449(17) 0.07937(10) 0.39289(6) 0.0473(4) Uani 1 1 d . . . . .
Si2 Si 0.04276(17) 0.15652(12) 0.32868(8) 0.0552(5) Uani 1 1 d . . . . .
Si3 Si 0.05503(16) 0.39818(12) 0.39644(7) 0.0537(5) Uani 1 1 d . . . . .
Si4 Si 0.20382(17) 0.43114(11) 0.31652(8) 0.0542(5) Uani 1 1 d . . . . .
Si5 Si 0.4816(2) 0.20806(13) 0.31552(9) 0.0661(6) Uani 1 1 d . . . . .
Si6 Si 0.52313(16) 0.32999(13) 0.38703(8) 0.0576(5) Uani 1 1 d . . . . .
N1 N 0.2738(5) 0.2537(3) 0.4788(2) 0.0456(11) Uani 1 1 d . . . . .
N2 N 0.2775(5) 0.2426(3) 0.5198(2) 0.0429(11) Uani 1 1 d . . . . .
N3 N 0.1624(5) 0.1598(3) 0.36706(19) 0.0437(9) Uani 1 1 d . . . . .
N4 N 0.1667(4) 0.3737(3) 0.3625(2) 0.0443(10) Uani 1 1 d . . . . .
N5 N 0.4348(5) 0.2652(3) 0.3600(2) 0.0498(11) Uani 1 1 d . . . . .
C1 C 0.2675(8) 0.0090(4) 0.3501(3) 0.069(2) Uani 1 1 d . . . . .
H1A H 0.204495 -0.007941 0.328405 0.104 Uiso 1 1 calc R U . . .
H1B H 0.299608 -0.033264 0.368238 0.104 Uiso 1 1 calc R U . . .
H1C H 0.326067 0.031358 0.331164 0.104 Uiso 1 1 calc R U . . .
C2 C 0.1067(8) 0.0302(4) 0.4281(3) 0.0665(19) Uani 1 1 d . . . . .
H2A H 0.079927 0.063438 0.452891 0.100 Uiso 1 1 calc R U . . .
H2B H 0.141210 -0.013813 0.443461 0.100 Uiso 1 1 calc R U . . .
H2C H 0.042527 0.015216 0.406438 0.100 Uiso 1 1 calc R U . . .
C3 C 0.3383(7) 0.0988(4) 0.4351(3) 0.0584(16) Uani 1 1 d . . . . .
H3A H 0.392747 0.129790 0.419026 0.088 Uiso 1 1 calc R U . . .
H3B H 0.374533 0.052076 0.445118 0.088 Uiso 1 1 calc R U . . .
H3C H 0.312790 0.124835 0.463443 0.088 Uiso 1 1 calc R U . . .
C4 C -0.0922(7) 0.1628(6) 0.3618(4) 0.081(2) Uani 1 1 d . . . . .
H4A H -0.090434 0.125948 0.387651 0.122 Uiso 1 1 calc R U . . .
H4B H -0.157458 0.153311 0.339319 0.122 Uiso 1 1 calc R U . . .
H4C H -0.098783 0.212476 0.375561 0.122 Uiso 1 1 calc R U . . .
C5 C 0.0315(8) 0.0705(5) 0.2898(3) 0.077(2) Uani 1 1 d . . . . .
H5A H 0.101927 0.063829 0.273350 0.116 Uiso 1 1 calc R U . . .
H5B H -0.032105 0.075789 0.265933 0.116 Uiso 1 1 calc R U . . .
H5C H 0.018870 0.027205 0.310110 0.116 Uiso 1 1 calc R U . . .
C6 C 0.0414(8) 0.2352(5) 0.2844(4) 0.072(2) Uani 1 1 d . . . . .
H6A H 0.047936 0.282298 0.301825 0.108 Uiso 1 1 calc R U . . .
H6B H -0.029714 0.234388 0.264523 0.108 Uiso 1 1 calc R U . . .
H6C H 0.105420 0.229957 0.263721 0.108 Uiso 1 1 calc R U . . .
C7 C -0.0875(7) 0.4027(6) 0.3632(3) 0.077(2) Uani 1 1 d . . . . .
H7A H -0.097472 0.359340 0.342231 0.115 Uiso 1 1 calc R U . . .
H7B H -0.092335 0.447870 0.343634 0.115 Uiso 1 1 calc R U . . .
H7C H -0.146957 0.403360 0.386321 0.115 Uiso 1 1 calc R U . . .
C8 C 0.0796(8) 0.4878(5) 0.4291(3) 0.073(2) Uani 1 1 d . . . . .
H8A H 0.154949 0.487320 0.445756 0.109 Uiso 1 1 calc R U . . .
H8B H 0.021863 0.494247 0.452721 0.109 Uiso 1 1 calc R U . . .
H8C H 0.074846 0.528831 0.406055 0.109 Uiso 1 1 calc R U . . .
C9 C 0.0381(7) 0.3254(5) 0.4444(3) 0.070(2) Uani 1 1 d . . . . .
H9A H 0.031010 0.276455 0.429288 0.106 Uiso 1 1 calc R U . . .
H9B H -0.030103 0.335934 0.461667 0.106 Uiso 1 1 calc R U . . .
H9C H 0.104586 0.326020 0.467090 0.106 Uiso 1 1 calc R U . . .
C10 C 0.0809(8) 0.4704(6) 0.2804(4) 0.085(3) Uani 1 1 d . . . . .
H10A H 0.026654 0.430879 0.271912 0.127 Uiso 1 1 calc R U . . .
H10B H 0.107290 0.492857 0.251033 0.127 Uiso 1 1 calc R U . . .
H10C H 0.044006 0.508246 0.299381 0.127 Uiso 1 1 calc R U . . .
C11 C 0.2867(7) 0.3800(5) 0.2721(3) 0.0632(19) Uani 1 1 d . . . . .
H11A H 0.344043 0.349170 0.289194 0.095 Uiso 1 1 calc R U . . .
H11B H 0.324100 0.415545 0.251573 0.095 Uiso 1 1 calc R U . . .
H11C H 0.235549 0.348543 0.252090 0.095 Uiso 1 1 calc R U . . .
C12 C 0.2888(8) 0.5124(5) 0.3383(4) 0.080(2) Uani 1 1 d . . . . .
H12A H 0.239770 0.547264 0.354369 0.119 Uiso 1 1 calc R U . . .
H12B H 0.321563 0.536976 0.310952 0.119 Uiso 1 1 calc R U . . .
H12C H 0.349772 0.495807 0.361117 0.119 Uiso 1 1 calc R U . . .
C13 C 0.3630(9) 0.1775(5) 0.2733(3) 0.077(2) Uani 1 1 d . . . . .
H13A H 0.303131 0.155410 0.291599 0.115 Uiso 1 1 calc R U . . .
H13B H 0.390955 0.140817 0.250923 0.115 Uiso 1 1 calc R U . . .
H13C H 0.332542 0.220314 0.255197 0.115 Uiso 1 1 calc R U . . .
C14 C 0.5864(10) 0.2529(6) 0.2768(5) 0.092(3) Uani 1 1 d . U . . .
H14A H 0.553368 0.298072 0.262437 0.138 Uiso 1 1 calc R U . . .
H14B H 0.605577 0.218591 0.251174 0.138 Uiso 1 1 calc R U . . .
H14C H 0.655187 0.265425 0.296409 0.138 Uiso 1 1 calc R U . . .
C15 C 0.5571(8) 0.1232(5) 0.3398(4) 0.083(3) Uani 1 1 d . . . . .
H15A H 0.631024 0.137385 0.354737 0.125 Uiso 1 1 calc R U . . .
H15B H 0.568149 0.088479 0.313375 0.125 Uiso 1 1 calc R U . . .
H15C H 0.511654 0.099527 0.363798 0.125 Uiso 1 1 calc R U . . .
C16 C 0.5747(8) 0.4051(5) 0.3464(4) 0.077(2) Uani 1 1 d . . . . .
H16A H 0.512757 0.420368 0.323671 0.115 Uiso 1 1 calc R U . . .
H16B H 0.637851 0.386239 0.328590 0.115 Uiso 1 1 calc R U . . .
H16C H 0.600384 0.447777 0.365893 0.115 Uiso 1 1 calc R U . . .
C17 C 0.6526(7) 0.2881(7) 0.4188(4) 0.083(3) Uani 1 1 d . . . . .
H17A H 0.629631 0.248257 0.440023 0.124 Uiso 1 1 calc R U . . .
H17B H 0.693286 0.326302 0.437868 0.124 Uiso 1 1 calc R U . . .
H17C H 0.702258 0.268036 0.394931 0.124 Uiso 1 1 calc R U . . .
C18 C 0.4417(7) 0.3821(5) 0.4334(3) 0.068(2) Uani 1 1 d . . . . .
H18A H 0.374494 0.405225 0.417590 0.101 Uiso 1 1 calc R U . . .
H18B H 0.490397 0.420392 0.448566 0.101 Uiso 1 1 calc R U . . .
H18C H 0.418192 0.347402 0.458072 0.101 Uiso 1 1 calc R U . . .
C19 C 0.0299(7) 0.1714(4) 0.5276(3) 0.0605(17) Uani 1 1 d . . . . .
H19A H 0.070056 0.189315 0.499563 0.073 Uiso 1 1 calc R U . . .
H19B H 0.047909 0.118126 0.531387 0.073 Uiso 1 1 calc R U . . .
C20 C -0.0981(8) 0.1778(6) 0.5147(3) 0.081(3) Uani 1 1 d . . . . .
H20A H -0.115398 0.155859 0.482902 0.122 Uiso 1 1 calc R U . . .
H20B H -0.120192 0.230080 0.514133 0.122 Uiso 1 1 calc R U . . .
H20C H -0.140105 0.151434 0.538770 0.122 Uiso 1 1 calc R U . . .
C21 C 0.0265(8) 0.1709(5) 0.6306(3) 0.074(2) Uani 1 1 d . . . . .
H21A H 0.027844 0.117143 0.623581 0.089 Uiso 1 1 calc R U . . .
H21B H 0.075861 0.178988 0.660069 0.089 Uiso 1 1 calc R U . . .
C22 C -0.0988(13) 0.1919(12) 0.6427(6) 0.162(7) Uani 1 1 d . . . . .
H22A H -0.121776 0.161957 0.669821 0.244 Uiso 1 1 calc R U . . .
H22B H -0.102025 0.244530 0.651180 0.244 Uiso 1 1 calc R U . . .
H22C H -0.150280 0.182378 0.614511 0.244 Uiso 1 1 calc R U . . .
C23 C 0.0185(9) 0.3099(4) 0.5825(3) 0.073(2) Uani 1 1 d D . . . .
H23A H 0.022363 0.337169 0.551825 0.088 Uiso 1 1 calc R U . . .
H23B H -0.061624 0.304785 0.590694 0.088 Uiso 1 1 calc R U . . .
C24 C 0.0934(8) 0.3475(6) 0.6245(4) 0.088(2) Uani 1 1 d D . . . .
H24A H 0.068034 0.328544 0.655523 0.106 Uiso 1 1 calc R U . . .
H24B H 0.078089 0.401420 0.623686 0.106 Uiso 1 1 calc R U . . .
C25 C 0.2784(10) 0.3413(5) 0.6875(3) 0.080(2) Uani 1 1 d . . . . .
H25A H 0.236510 0.300213 0.701966 0.096 Uiso 1 1 calc R U . . .
H25B H 0.359918 0.332900 0.695985 0.096 Uiso 1 1 calc R U . . .
C26 C 0.2446(9) 0.4124(5) 0.7124(3) 0.074(2) Uani 1 1 d . . . . .
H26A H 0.165510 0.424239 0.703012 0.110 Uiso 1 1 calc R U . . .
H26B H 0.293558 0.453027 0.702789 0.110 Uiso 1 1 calc R U . . .
H26C H 0.253104 0.405803 0.747348 0.110 Uiso 1 1 calc R U . . .
C27 C 0.2798(11) 0.4212(5) 0.5999(3) 0.089(3) Uani 1 1 d . . . . .
H27A H 0.230196 0.455636 0.616717 0.107 Uiso 1 1 calc R U . . .
H27B H 0.358845 0.435324 0.609431 0.107 Uiso 1 1 calc R U . . .
C28 C 0.2626(8) 0.4368(5) 0.5483(3) 0.071(2) Uani 1 1 d . . . . .
H28A H 0.290821 0.395125 0.529808 0.106 Uiso 1 1 calc R U . . .
H28B H 0.303849 0.481882 0.540450 0.106 Uiso 1 1 calc R U . . .
H28C H 0.181546 0.443757 0.540018 0.106 Uiso 1 1 calc R U . . .
C29 C 0.551(2) 0.2106(10) 0.5378(8) 0.128(5) Uani 0.736(16) 1 d D U P A 1
H29A H 0.510999 0.226677 0.507350 0.153 Uiso 0.736(16) 1 calc R U P A 1
H29B H 0.625446 0.236120 0.540506 0.153 Uiso 0.736(16) 1 calc R U P A 1
C30 C 0.5699(19) 0.1256(10) 0.5366(8) 0.133(5) Uani 0.736(16) 1 d D U P A 1
H30A H 0.614564 0.112805 0.509206 0.200 Uiso 0.736(16) 1 calc R U P A 1
H30B H 0.610667 0.109927 0.566553 0.200 Uiso 0.736(16) 1 calc R U P A 1
H30C H 0.496396 0.100499 0.533449 0.200 Uiso 0.736(16) 1 calc R U P A 1
C31 C 0.519(3) 0.188(3) 0.5361(15) 0.119(5) Uani 0.264(16) 1 d D U P A 2
H31A H 0.478575 0.140569 0.532331 0.143 Uiso 0.264(16) 1 calc R U P A 2
H31B H 0.499269 0.218447 0.507144 0.143 Uiso 0.264(16) 1 calc R U P A 2
C32 C 0.649(3) 0.173(3) 0.5380(16) 0.116(7) Uani 0.264(16) 1 d D U P A 2
H32A H 0.668158 0.147066 0.508568 0.174 Uiso 0.264(16) 1 calc R U P A 2
H32B H 0.690297 0.219633 0.540734 0.174 Uiso 0.264(16) 1 calc R U P A 2
H32C H 0.669553 0.141566 0.565983 0.174 Uiso 0.264(16) 1 calc R U P A 2
C33 C 0.5400(17) 0.3245(9) 0.6068(6) 0.121(4) Uani 0.736(16) 1 d D U P A 1
H33A H 0.492470 0.354784 0.627439 0.145 Uiso 0.736(16) 1 calc R U P A 1
H33B H 0.613604 0.314613 0.624402 0.145 Uiso 0.736(16) 1 calc R U P A 1
C34 C 0.5586(14) 0.3667(10) 0.5555(6) 0.107(4) Uani 0.736(16) 1 d D U P A 1
H34A H 0.596933 0.414121 0.561702 0.160 Uiso 0.736(16) 1 calc R U P A 1
H34B H 0.605158 0.335562 0.535527 0.160 Uiso 0.736(16) 1 calc R U P A 1
H34C H 0.484846 0.375459 0.538544 0.160 Uiso 0.736(16) 1 calc R U P A 1
C35 C 0.575(4) 0.310(2) 0.5966(15) 0.120(5) Uani 0.264(16) 1 d D U P A 2
H35A H 0.536303 0.356687 0.605812 0.144 Uiso 0.264(16) 1 calc R U P A 2
H35B H 0.628909 0.296776 0.623516 0.144 Uiso 0.264(16) 1 calc R U P A 2
C36 C 0.643(4) 0.327(3) 0.5511(16) 0.124(7) Uani 0.264(16) 1 d D U P A 2
H36A H 0.697541 0.366287 0.558344 0.186 Uiso 0.264(16) 1 calc R U P A 2
H36B H 0.683130 0.281637 0.542128 0.186 Uiso 0.264(16) 1 calc R U P A 2
H36C H 0.590326 0.341675 0.524385 0.186 Uiso 0.264(16) 1 calc R U P A 2
C37 C 0.5389(13) 0.1788(8) 0.6381(5) 0.133(4) Uani 1 1 d D U . . .
H37A H 0.619237 0.168605 0.632068 0.160 Uiso 1 1 calc R U . . .
H37B H 0.533806 0.201593 0.670219 0.160 Uiso 1 1 calc R U . . .
C38 C 0.4538(10) 0.0990(9) 0.6311(6) 0.144(4) Uani 1 1 d D . . . .
H38A H 0.468329 0.065311 0.658811 0.172 Uiso 1 1 calc R U . . .
H38B H 0.471662 0.072273 0.601387 0.172 Uiso 1 1 calc R U . . .
C39 C 0.2538(13) 0.0407(8) 0.6116(4) 0.120(4) Uani 1 1 d . U . . .
H39A H 0.297160 0.005491 0.632802 0.145 Uiso 1 1 calc R U . . .
H39B H 0.172715 0.035141 0.618132 0.145 Uiso 1 1 calc R U . . .
C40 C 0.2689(11) 0.0192(6) 0.5601(4) 0.095(3) Uani 1 1 d . . . . .
H40A H 0.257134 0.062657 0.539351 0.143 Uiso 1 1 calc R U . . .
H40B H 0.213615 -0.019202 0.550329 0.143 Uiso 1 1 calc R U . . .
H40C H 0.345760 0.000017 0.557051 0.143 Uiso 1 1 calc R U . . .
C41 C 0.2909(11) 0.1387(6) 0.6943(3) 0.093(3) Uani 1 1 d . . . . .
H41A H 0.363138 0.161406 0.706535 0.111 Uiso 1 1 calc R U . . .
H41B H 0.229797 0.174178 0.700842 0.111 Uiso 1 1 calc R U . . .
C42 C 0.2730(12) 0.0725(6) 0.7231(4) 0.103(4) Uani 1 1 d . . . . .
H42A H 0.198431 0.051431 0.714007 0.154 Uiso 1 1 calc R U . . .
H42B H 0.276594 0.085734 0.757263 0.154 Uiso 1 1 calc R U . . .
H42C H 0.332001 0.036010 0.717199 0.154 Uiso 1 1 calc R U . . .

loop_
_atom_site_aniso_label
_atom_site_aniso_U_11
_atom_site_aniso_U_22
_atom_site_aniso_U_33
_atom_site_aniso_U_23
_atom_site_aniso_U_13
_atom_site_aniso_U_12
Sm1 0.02998(19) 0.0379(2) 0.0423(2) 0.00087(13) 0.00930(13) 0.00142(12)
Fe1 0.0450(6) 0.0396(5) 0.0412(5) -0.0026(4) 0.0067(4) 0.0040(4)
P1 0.0491(10) 0.0511(10) 0.0489(9) -0.0034(7) 0.0089(8) -0.0024(7)
P2 0.0991(16) 0.0464(10) 0.0442(9) -0.0069(8) 0.0035(9) 0.0221(10)
P3 0.0475(10) 0.0524(10) 0.0485(9) -0.0008(7) 0.0057(7) 0.0097(7)
P4 0.1048(18) 0.0503(11) 0.0706(13) 0.0121(10) 0.0104(12) -0.0032(11)
Si1 0.0554(11) 0.0392(9) 0.0476(9) -0.0039(7) 0.0063(8) 0.0005(7)
Si2 0.0452(10) 0.0564(12) 0.0632(11) -0.0010(9) -0.0045(8) -0.0043(8)
Si3 0.0419(10) 0.0645(12) 0.0562(11) 0.0153(9) 0.0151(8) 0.0154(8)
Si4 0.0540(11) 0.0452(10) 0.0658(12) 0.0141(8) 0.0234(9) 0.0074(8)
Si5 0.0658(13) 0.0502(11) 0.0868(15) 0.0041(10) 0.0435(12) 0.0119(10)
Si6 0.0349(9) 0.0677(13) 0.0717(13) 0.0055(10) 0.0170(9) -0.0033(8)
N1 0.042(3) 0.049(3) 0.0469(19) -0.0018(17) 0.0088(17) 0.003(2)
N2 0.042(3) 0.041(3) 0.0460(19) -0.0055(18) 0.0080(18) 0.003(2)
N3 0.040(2) 0.0400(19) 0.051(2) -0.0032(17) 0.0063(16) -0.0063(16)
N4 0.038(2) 0.043(2) 0.053(2) 0.0072(18) 0.0119(18) 0.0048(18)
N5 0.038(2) 0.050(2) 0.064(3) 0.0072(18) 0.0225(19) 0.0048(15)
C1 0.089(6) 0.053(4) 0.066(4) -0.013(3) 0.003(4) 0.018(4)
C2 0.084(4) 0.047(4) 0.069(5) 0.003(3) 0.013(4) -0.011(4)
C3 0.060(4) 0.049(4) 0.066(4) -0.006(3) 0.001(3) 0.014(3)
C4 0.040(3) 0.098(7) 0.105(6) 0.002(5) 0.002(4) -0.008(4)
C5 0.075(6) 0.077(4) 0.076(5) -0.008(4) -0.020(4) -0.013(4)
C6 0.065(5) 0.079(5) 0.070(5) 0.005(4) -0.016(4) -0.002(4)
C7 0.043(3) 0.109(7) 0.080(5) 0.032(4) 0.014(3) 0.017(4)
C8 0.081(5) 0.071(4) 0.069(5) 0.003(3) 0.024(4) 0.030(4)
C9 0.057(5) 0.089(5) 0.067(4) 0.027(4) 0.025(3) 0.015(4)
C10 0.073(5) 0.088(7) 0.095(6) 0.048(5) 0.023(4) 0.023(4)
C11 0.068(5) 0.066(4) 0.058(4) 0.019(3) 0.023(3) 0.008(3)
C12 0.084(5) 0.050(4) 0.109(6) 0.009(4) 0.041(4) -0.008(4)
C13 0.102(5) 0.062(5) 0.069(4) -0.009(3) 0.032(4) 0.007(4)
C14 0.095(6) 0.071(5) 0.118(8) 0.010(5) 0.072(6) 0.014(4)
C15 0.076(5) 0.055(4) 0.123(7) 0.009(4) 0.043(4) 0.021(4)
C16 0.059(5) 0.073(5) 0.102(6) 0.011(4) 0.024(4) -0.016(4)
C17 0.043(4) 0.115(7) 0.092(6) 0.017(5) 0.011(3) 0.000(4)
C18 0.051(4) 0.068(5) 0.085(5) -0.012(3) 0.014(4) -0.017(3)
C19 0.071(4) 0.050(4) 0.060(3) -0.002(3) 0.004(3) -0.013(3)
C20 0.073(4) 0.102(7) 0.068(5) -0.003(5) -0.007(4) -0.027(4)
C21 0.086(5) 0.075(5) 0.063(4) 0.009(4) 0.009(4) -0.016(4)
C22 0.118(8) 0.204(18) 0.171(15) 0.043(14) 0.058(9) 0.032(10)
C23 0.097(6) 0.056(4) 0.067(4) -0.004(3) 0.018(4) 0.008(4)
C24 0.110(6) 0.069(5) 0.086(5) -0.010(4) 0.006(4) 0.009(4)
C25 0.120(7) 0.067(4) 0.054(4) -0.008(3) 0.015(3) 0.006(5)
C26 0.096(7) 0.071(5) 0.055(4) -0.018(4) 0.012(4) -0.003(4)
C27 0.151(8) 0.050(5) 0.069(4) -0.001(3) 0.016(4) -0.005(4)
C28 0.091(6) 0.053(5) 0.070(4) 0.005(4) 0.019(4) 0.013(4)
C29 0.128(12) 0.122(9) 0.135(6) 0.025(7) 0.029(8) 0.047(8)
C30 0.119(12) 0.120(10) 0.164(10) 0.010(9) 0.036(10) 0.042(8)
C31 0.112(12) 0.117(11) 0.131(6) 0.024(8) 0.028(9) 0.042(9)
C32 0.112(12) 0.109(14) 0.130(12) 0.023(12) 0.035(10) 0.044(10)
C33 0.119(10) 0.125(7) 0.119(8) 0.029(6) 0.025(7) 0.014(7)
C34 0.090(9) 0.120(9) 0.114(9) 0.026(7) 0.027(7) 0.022(7)
C35 0.115(10) 0.128(8) 0.120(10) 0.026(7) 0.027(9) 0.023(9)
C36 0.122(13) 0.132(14) 0.120(13) 0.023(11) 0.030(11) 0.021(13)
C37 0.126(8) 0.136(7) 0.137(6) 0.052(7) -0.010(7) 0.037(5)
C38 0.115(7) 0.128(8) 0.192(13) 0.050(9) 0.045(7) 0.040(5)
C39 0.175(8) 0.100(7) 0.086(5) -0.009(4) 0.001(6) 0.006(5)
C40 0.137(10) 0.064(6) 0.085(5) -0.007(4) 0.009(6) -0.029(6)
C41 0.128(8) 0.075(5) 0.074(5) 0.002(3) -0.007(4) 0.020(5)
C42 0.143(10) 0.090(6) 0.075(6) 0.013(5) 0.004(6) 0.029(6)

loop_
_atom_type_symbol
_atom_type_description
_atom_type_scat_dispersion_real
_atom_type_scat_dispersion_imag
_atom_type_scat_source
C C 0.0181 0.0091 'International Tables Vol C Tables 4.2.6.8 and 6.1.1.4'
H H 0.0000 0.0000 'International Tables Vol C Tables 4.2.6.8 and 6.1.1.4'
Fe Fe -1.1336 3.1974 'International Tables Vol C Tables 4.2.6.8 and 6.1.1.4'
N N 0.0311 0.0180 'International Tables Vol C Tables 4.2.6.8 and 6.1.1.4'
P P 0.2955 0.4335 'International Tables Vol C Tables 4.2.6.8 and 6.1.1.4'
Si Si 0.2541 0.3302 'International Tables Vol C Tables 4.2.6.8 and 6.1.1.4'
Sm Sm -5.3236 12.2178 'International Tables Vol C Tables 4.2.6.8 and 6.1.1.4'

loop_
_exptl_crystal_face_index_h
_exptl_crystal_face_index_k
_exptl_crystal_face_index_l
_exptl_crystal_face_perp_dist
0 2 -1 0.0810
0 -2 1 0.0691
1 -1 -2 0.1068
1 0 -2 0.1268
0 0 -1 0.0549
-1 -2 0 0.1149
1 2 0 0.0971
1 2 2 0.0960
-3 8 -10 0.0906
-1 -1 1 0.1196
2 9 -11 0.0684
-1 2 2 0.0810
-5 -4 13 0.1069
-1 6 16 0.0783
-3 -2 17 0.0802
0 -9 -12 0.0786
1 11 7 0.0843
1 3 17 0.0708
-1 -4 17 0.0736
0 -6 16 0.0700
5 1 14 0.0873
1 1 1 0.1036
1 -1 2 0.0972
2 -3 -17 0.0717
1 -2 -18 0.0488
-1 2 1 0.0845

loop_
_geom_angle_atom_site_label_1
_geom_angle_atom_site_label_2
_geom_angle_atom_site_label_3
_geom_angle
_geom_angle_site_symmetry_1
_geom_angle_site_symmetry_3
_geom_angle_publ_flag
Si3 Sm1 Si1 125.74(5) . . ?
Si6 Sm1 Si1 118.75(5) . . ?
Si6 Sm1 Si3 115.40(5) . . ?
N1 Sm1 Si1 83.47(13) . . ?
N1 Sm1 Si3 91.53(13) . . ?
N1 Sm1 Si6 92.18(14) . . ?
N3 Sm1 Si1 26.93(14) . . ?
N3 Sm1 Si3 105.32(14) . . ?
N3 Sm1 Si6 136.44(14) . . ?
N3 Sm1 N1 101.83(19) . . ?
N3 Sm1 N4 113.2(2) . . ?
N4 Sm1 Si1 139.74(14) . . ?
N4 Sm1 Si3 27.96(13) . . ?
N4 Sm1 Si6 97.23(14) . . ?
N4 Sm1 N1 114.47(18) . . ?
N5 Sm1 Si1 97.97(14) . . ?
N5 Sm1 Si3 133.60(14) . . ?
N5 Sm1 Si6 28.32(17) . . ?
N5 Sm1 N1 110.0(2) . . ?
N5 Sm1 N3 109.4(2) . . ?
N5 Sm1 N4 107.79(19) . . ?
P2 Fe1 P1 87.12(9) . . ?
P2 Fe1 P3 93.42(9) . . ?
P2 Fe1 P4 113.97(10) . . ?
P3 Fe1 P1 175.45(9) . . ?
P4 Fe1 P1 89.48(10) . . ?
P4 Fe1 P3 86.17(9) . . ?
N2 Fe1 P1 92.1(2) . . ?
N2 Fe1 P2 115.23(18) . . ?
N2 Fe1 P3 91.7(2) . . ?
N2 Fe1 P4 130.80(19) . . ?
C19 P1 Fe1 114.2(3) . . ?
C19 P1 C21 103.0(4) . . ?
C19 P1 C23 106.0(4) . . ?
C21 P1 Fe1 119.0(3) . . ?
C21 P1 C23 100.8(4) . . ?
C23 P1 Fe1 112.2(3) . . ?
C24 P2 Fe1 104.9(3) . . ?
C25 P2 Fe1 125.5(3) . . ?
C25 P2 C24 93.3(5) . . ?
C27 P2 Fe1 122.7(3) . . ?
C27 P2 C24 92.8(6) . . ?
C27 P2 C25 106.7(5) . . ?
C29 P3 Fe1 120.2(9) . . ?
C29 P3 C33 99.4(8) . . ?
C29 P3 C37 100.4(9) . . ?
C31 P3 Fe1 106.7(12) . . ?
C31 P3 C37 99(2) . . ?
C33 P3 Fe1 120.4(7) . . ?
C33 P3 C37 95.7(8) . . ?
C35 P3 Fe1 136.1(19) . . ?
C35 P3 C31 100.1(13) . . ?
C35 P3 C37 92(2) . . ?
C37 P3 Fe1 116.2(5) . . ?
C38 P4 Fe1 108.9(5) . . ?
C39 P4 Fe1 127.6(4) . . ?
C39 P4 C38 90.5(7) . . ?
C39 P4 C41 107.6(5) . . ?
C41 P4 Fe1 118.9(3) . . ?
C41 P4 C38 93.1(7) . . ?
N3 Si1 Sm1 37.40(18) . . ?
N3 Si1 C1 115.6(3) . . ?
N3 Si1 C2 112.4(3) . . ?
N3 Si1 C3 110.8(3) . . ?
C1 Si1 Sm1 126.8(3) . . ?
C1 Si1 C2 105.8(4) . . ?
C2 Si1 Sm1 126.0(3) . . ?
C3 Si1 Sm1 73.4(2) . . ?
C3 Si1 C1 104.5(4) . . ?
C3 Si1 C2 107.0(4) . . ?
N3 Si2 C4 112.4(4) . . ?
N3 Si2 C5 114.3(4) . . ?
N3 Si2 C6 110.9(4) . . ?
C4 Si2 C5 107.1(5) . . ?
C6 Si2 C4 107.3(5) . . ?
C6 Si2 C5 104.4(4) . . ?
N4 Si3 Sm1 39.15(18) . . ?
N4 Si3 C7 115.7(4) . . ?
N4 Si3 C8 112.7(4) . . ?
N4 Si3 C9 108.9(3) . . ?
C7 Si3 Sm1 128.5(3) . . ?
C7 Si3 C9 104.5(4) . . ?
C8 Si3 Sm1 122.8(3) . . ?
C8 Si3 C7 108.2(4) . . ?
C8 Si3 C9 106.1(4) . . ?
C9 Si3 Sm1 69.7(3) . . ?
N4 Si4 C10 114.0(3) . . ?
N4 Si4 C11 111.1(3) . . ?
N4 Si4 C12 112.9(4) . . ?
C10 Si4 C11 104.7(4) . . ?
C10 Si4 C12 105.4(5) . . ?
C12 Si4 C11 108.2(4) . . ?
N5 Si5 C13 111.7(4) . . ?
N5 Si5 C14 113.8(4) . . ?
N5 Si5 C15 113.3(4) . . ?
C13 Si5 C14 105.3(5) . . ?
C13 Si5 C15 108.1(5) . . ?
C14 Si5 C15 104.1(5) . . ?
N5 Si6 Sm1 39.44(19) . . ?
N5 Si6 C16 115.9(4) . . ?
N5 Si6 C17 113.0(4) . . ?
N5 Si6 C18 108.4(3) . . ?
C16 Si6 Sm1 126.5(3) . . ?
C16 Si6 C18 104.1(4) . . ?
C17 Si6 Sm1 126.2(3) . . ?
C17 Si6 C16 106.7(4) . . ?
C17 Si6 C18 108.0(4) . . ?
C18 Si6 Sm1 69.0(2) . . ?
N2 N1 Sm1 174.9(5) . . ?
N1 N2 Fe1 176.5(5) . . ?
Si1 N3 Sm1 115.7(3) . . ?
Si1 N3 Si2 119.4(3) . . ?
Si2 N3 Sm1 124.9(3) . . ?
Si3 N4 Sm1 112.9(3) . . ?
Si4 N4 Sm1 127.8(3) . . ?
Si4 N4 Si3 119.2(3) . . ?
Si5 N5 Sm1 127.0(3) . . ?
Si6 N5 Sm1 112.2(3) . . ?
Si6 N5 Si5 120.7(3) . . ?
Si1 C1 H1A 109.5 . . ?
Si1 C1 H1B 109.5 . . ?
Si1 C1 H1C 109.5 . . ?
H1A C1 H1B 109.5 . . ?
H1A C1 H1C 109.5 . . ?
H1B C1 H1C 109.5 . . ?
Si1 C2 H2A 109.5 . . ?
Si1 C2 H2B 109.5 . . ?
Si1 C2 H2C 109.5 . . ?
H2A C2 H2B 109.5 . . ?
H2A C2 H2C 109.5 . . ?
H2B C2 H2C 109.5 . . ?
Si1 C3 H3A 109.5 . . ?
Si1 C3 H3B 109.5 . . ?
Si1 C3 H3C 109.5 . . ?
H3A C3 H3B 109.5 . . ?
H3A C3 H3C 109.5 . . ?
H3B C3 H3C 109.5 . . ?
Si2 C4 H4A 109.5 . . ?
Si2 C4 H4B 109.5 . . ?
Si2 C4 H4C 109.5 . . ?
H4A C4 H4B 109.5 . . ?
H4A C4 H4C 109.5 . . ?
H4B C4 H4C 109.5 . . ?
Si2 C5 H5A 109.5 . . ?
Si2 C5 H5B 109.5 . . ?
Si2 C5 H5C 109.5 . . ?
H5A C5 H5B 109.5 . . ?
H5A C5 H5C 109.5 . . ?
H5B C5 H5C 109.5 . . ?
Si2 C6 H6A 109.5 . . ?
Si2 C6 H6B 109.5 . . ?
Si2 C6 H6C 109.5 . . ?
H6A C6 H6B 109.5 . . ?
H6A C6 H6C 109.5 . . ?
H6B C6 H6C 109.5 . . ?
Si3 C7 H7A 109.5 . . ?
Si3 C7 H7B 109.5 . . ?
Si3 C7 H7C 109.5 . . ?
H7A C7 H7B 109.5 . . ?
H7A C7 H7C 109.5 . . ?
H7B C7 H7C 109.5 . . ?
Si3 C8 H8A 109.5 . . ?
Si3 C8 H8B 109.5 . . ?
Si3 C8 H8C 109.5 . . ?
H8A C8 H8B 109.5 . . ?
H8A C8 H8C 109.5 . . ?
H8B C8 H8C 109.5 . . ?
Si3 C9 H9A 109.5 . . ?
Si3 C9 H9B 109.5 . . ?
Si3 C9 H9C 109.5 . . ?
H9A C9 H9B 109.5 . . ?
H9A C9 H9C 109.5 . . ?
H9B C9 H9C 109.5 . . ?
Si4 C10 H10A 109.5 . . ?
Si4 C10 H10B 109.5 . . ?
Si4 C10 H10C 109.5 . . ?
H10A C10 H10B 109.5 . . ?
H10A C10 H10C 109.5 . . ?
H10B C10 H10C 109.5 . . ?
Si4 C11 H11A 109.5 . . ?
Si4 C11 H11B 109.5 . . ?
Si4 C11 H11C 109.5 . . ?
H11A C11 H11B 109.5 . . ?
H11A C11 H11C 109.5 . . ?
H11B C11 H11C 109.5 . . ?
Si4 C12 H12A 109.5 . . ?
Si4 C12 H12B 109.5 . . ?
Si4 C12 H12C 109.5 . . ?
H12A C12 H12B 109.5 . . ?
H12A C12 H12C 109.5 . . ?
H12B C12 H12C 109.5 . . ?
Si5 C13 H13A 109.5 . . ?
Si5 C13 H13B 109.5 . . ?
Si5 C13 H13C 109.5 . . ?
H13A C13 H13B 109.5 . . ?
H13A C13 H13C 109.5 . . ?
H13B C13 H13C 109.5 . . ?
Si5 C14 H14A 109.5 . . ?
Si5 C14 H14B 109.5 . . ?
Si5 C14 H14C 109.5 . . ?
H14A C14 H14B 109.5 . . ?
H14A C14 H14C 109.5 . . ?
H14B C14 H14C 109.5 . . ?
Si5 C15 H15A 109.5 . . ?
Si5 C15 H15B 109.5 . . ?
Si5 C15 H15C 109.5 . . ?
H15A C15 H15B 109.5 . . ?
H15A C15 H15C 109.5 . . ?
H15B C15 H15C 109.5 . . ?
Si6 C16 H16A 109.5 . . ?
Si6 C16 H16B 109.5 . . ?
Si6 C16 H16C 109.5 . . ?
H16A C16 H16B 109.5 . . ?
H16A C16 H16C 109.5 . . ?
H16B C16 H16C 109.5 . . ?
Si6 C17 H17A 109.5 . . ?
Si6 C17 H17B 109.5 . . ?
Si6 C17 H17C 109.5 . . ?
H17A C17 H17B 109.5 . . ?
H17A C17 H17C 109.5 . . ?
H17B C17 H17C 109.5 . . ?
Si6 C18 H18A 109.5 . . ?
Si6 C18 H18B 109.5 . . ?
Si6 C18 H18C 109.5 . . ?
H18A C18 H18B 109.5 . . ?
H18A C18 H18C 109.5 . . ?
H18B C18 H18C 109.5 . . ?
P1 C19 H19A 107.4 . . ?
P1 C19 H19B 107.4 . . ?
H19A C19 H19B 107.0 . . ?
C20 C19 P1 119.5(6) . . ?
C20 C19 H19A 107.4 . . ?
C20 C19 H19B 107.4 . . ?
C19 C20 H20A 109.5 . . ?
C19 C20 H20B 109.5 . . ?
C19 C20 H20C 109.5 . . ?
H20A C20 H20B 109.5 . . ?
H20A C20 H20C 109.5 . . ?
H20B C20 H20C 109.5 . . ?
P1 C21 H21A 107.7 . . ?
P1 C21 H21B 107.7 . . ?
H21A C21 H21B 107.1 . . ?
C22 C21 P1 118.6(8) . . ?
C22 C21 H21A 107.7 . . ?
C22 C21 H21B 107.7 . . ?
C21 C22 H22A 109.5 . . ?
C21 C22 H22B 109.5 . . ?
C21 C22 H22C 109.5 . . ?
H22A C22 H22B 109.5 . . ?
H22A C22 H22C 109.5 . . ?
H22B C22 H22C 109.5 . . ?
P1 C23 H23A 111.9 . . ?
P1 C23 H23B 111.9 . . ?
H23A C23 H23B 109.6 . . ?
C24 C23 P1 99.1(6) . . ?
C24 C23 H23A 111.9 . . ?
C24 C23 H23B 111.9 . . ?
P2 C24 H24A 108.1 . . ?
P2 C24 H24B 108.1 . . ?
C23 C24 P2 116.7(6) . . ?
C23 C24 H24A 108.1 . . ?
C23 C24 H24B 108.1 . . ?
H24A C24 H24B 107.3 . . ?
P2 C25 H25A 107.3 . . ?
P2 C25 H25B 107.3 . . ?
H25A C25 H25B 106.9 . . ?
C26 C25 P2 119.9(7) . . ?
C26 C25 H25A 107.3 . . ?
C26 C25 H25B 107.3 . . ?
C25 C26 H26A 109.5 . . ?
C25 C26 H26B 109.5 . . ?
C25 C26 H26C 109.5 . . ?
H26A C26 H26B 109.5 . . ?
H26A C26 H26C 109.5 . . ?
H26B C26 H26C 109.5 . . ?
P2 C27 H27A 106.8 . . ?
P2 C27 H27B 106.8 . . ?
H27A C27 H27B 106.6 . . ?
C28 C27 P2 122.1(7) . . ?
C28 C27 H27A 106.8 . . ?
C28 C27 H27B 106.8 . . ?
C27 C28 H28A 109.5 . . ?
C27 C28 H28B 109.5 . . ?
C27 C28 H28C 109.5 . . ?
H28A C28 H28B 109.5 . . ?
H28A C28 H28C 109.5 . . ?
H28B C28 H28C 109.5 . . ?
P3 C29 H29A 109.5 . . ?
P3 C29 H29B 109.5 . . ?
H29A C29 H29B 108.1 . . ?
C30 C29 P3 110.6(13) . . ?
C30 C29 H29A 109.5 . . ?
C30 C29 H29B 109.5 . . ?
C29 C30 H30A 109.5 . . ?
C29 C30 H30B 109.5 . . ?
C29 C30 H30C 109.5 . . ?
H30A C30 H30B 109.5 . . ?
H30A C30 H30C 109.5 . . ?
H30B C30 H30C 109.5 . . ?
P3 C31 H31A 108.4 . . ?
P3 C31 H31B 108.4 . . ?
H31A C31 H31B 107.5 . . ?
C32 C31 P3 115.4(17) . . ?
C32 C31 H31A 108.4 . . ?
C32 C31 H31B 108.4 . . ?
C31 C32 H32A 109.5 . . ?
C31 C32 H32B 109.5 . . ?
C31 C32 H32C 109.5 . . ?
H32A C32 H32B 109.5 . . ?
H32A C32 H32C 109.5 . . ?
H32B C32 H32C 109.5 . . ?
P3 C33 H33A 110.9 . . ?
P3 C33 H33B 110.9 . . ?
H33A C33 H33B 108.9 . . ?
C34 C33 P3 104.2(11) . . ?
C34 C33 H33A 110.9 . . ?
C34 C33 H33B 110.9 . . ?
C33 C34 H34A 109.5 . . ?
C33 C34 H34B 109.5 . . ?
C33 C34 H34C 109.5 . . ?
H34A C34 H34B 109.5 . . ?
H34A C34 H34C 109.5 . . ?
H34B C34 H34C 109.5 . . ?
P3 C35 H35A 108.5 . . ?
P3 C35 H35B 108.5 . . ?
H35A C35 H35B 107.5 . . ?
C36 C35 P3 115.0(17) . . ?
C36 C35 H35A 108.5 . . ?
C36 C35 H35B 108.5 . . ?
C35 C36 H36A 109.5 . . ?
C35 C36 H36B 109.5 . . ?
C35 C36 H36C 109.5 . . ?
H36A C36 H36B 109.5 . . ?
H36A C36 H36C 109.5 . . ?
H36B C36 H36C 109.5 . . ?
P3 C37 H37A 112.1 . . ?
P3 C37 H37B 112.1 . . ?
H37A C37 H37B 109.8 . . ?
C38 C37 P3 98.2(8) . . ?
C38 C37 H37A 112.1 . . ?
C38 C37 H37B 112.1 . . ?
P4 C38 H38A 110.1 . . ?
P4 C38 H38B 110.1 . . ?
C37 C38 P4 108.2(8) . . ?
C37 C38 H38A 110.1 . . ?
C37 C38 H38B 110.1 . . ?
H38A C38 H38B 108.4 . . ?
P4 C39 H39A 108.4 . . ?
P4 C39 H39B 108.4 . . ?
H39A C39 H39B 107.5 . . ?
C40 C39 P4 115.5(9) . . ?
C40 C39 H39A 108.4 . . ?
C40 C39 H39B 108.4 . . ?
C39 C40 H40A 109.5 . . ?
C39 C40 H40B 109.5 . . ?
C39 C40 H40C 109.5 . . ?
H40A C40 H40B 109.5 . . ?
H40A C40 H40C 109.5 . . ?
H40B C40 H40C 109.5 . . ?
P4 C41 H41A 107.5 . . ?
P4 C41 H41B 107.5 . . ?
H41A C41 H41B 107.0 . . ?
C42 C41 P4 119.3(8) . . ?
C42 C41 H41A 107.5 . . ?
C42 C41 H41B 107.5 . . ?
C41 C42 H42A 109.5 . . ?
C41 C42 H42B 109.5 . . ?
C41 C42 H42C 109.5 . . ?
H42A C42 H42B 109.5 . . ?
H42A C42 H42C 109.5 . . ?
H42B C42 H42C 109.5 . . ?

loop_
_geom_bond_atom_site_label_1
_geom_bond_atom_site_label_2
_geom_bond_distance
_geom_bond_site_symmetry_2
_geom_bond_publ_flag
Sm1 Si1 3.4227(18) . ?
Sm1 Si3 3.3871(19) . ?
Sm1 Si6 3.3413(19) . ?
Sm1 N1 2.480(6) . ?
Sm1 N3 2.307(5) . ?
Sm1 N4 2.321(5) . ?
Sm1 N5 2.293(5) . ?
Fe1 P1 2.229(2) . ?
Fe1 P2 2.194(2) . ?
Fe1 P3 2.226(2) . ?
Fe1 P4 2.214(2) . ?
Fe1 N2 1.756(6) . ?
P1 C19 1.827(8) . ?
P1 C21 1.840(8) . ?
P1 C23 1.851(8) . ?
P2 C24 1.965(10) . ?
P2 C25 1.782(8) . ?
P2 C27 1.751(9) . ?
P3 C29 1.844(14) . ?
P3 C31 1.846(18) . ?
P3 C33 1.858(15) . ?
P3 C35 1.844(18) . ?
P3 C37 1.882(10) . ?
P4 C38 1.944(11) . ?
P4 C39 1.733(15) . ?
P4 C41 1.879(10) . ?
Si1 N3 1.720(6) . ?
Si1 C1 1.874(7) . ?
Si1 C2 1.875(8) . ?
Si1 C3 1.857(8) . ?
Si2 N3 1.724(6) . ?
Si2 C4 1.890(9) . ?
Si2 C5 1.894(9) . ?
Si2 C6 1.881(9) . ?
Si3 N4 1.724(5) . ?
Si3 C7 1.877(8) . ?
Si3 C8 1.872(9) . ?
Si3 C9 1.892(8) . ?
Si4 N4 1.723(5) . ?
Si4 C10 1.859(9) . ?
Si4 C11 1.865(8) . ?
Si4 C12 1.861(9) . ?
Si5 N5 1.728(6) . ?
Si5 C13 1.861(10) . ?
Si5 C14 1.871(9) . ?
Si5 C15 1.879(9) . ?
Si6 N5 1.713(7) . ?
Si6 C16 1.890(9) . ?
Si6 C17 1.881(10) . ?
Si6 C18 1.903(8) . ?
N1 N2 1.157(8) . ?
C1 H1A 0.9800 . ?
C1 H1B 0.9800 . ?
C1 H1C 0.9800 . ?
C2 H2A 0.9800 . ?
C2 H2B 0.9800 . ?
C2 H2C 0.9800 . ?
C3 H3A 0.9800 . ?
C3 H3B 0.9800 . ?
C3 H3C 0.9800 . ?
C4 H4A 0.9800 . ?
C4 H4B 0.9800 . ?
C4 H4C 0.9800 . ?
C5 H5A 0.9800 . ?
C5 H5B 0.9800 . ?
C5 H5C 0.9800 . ?
C6 H6A 0.9800 . ?
C6 H6B 0.9800 . ?
C6 H6C 0.9800 . ?
C7 H7A 0.9800 . ?
C7 H7B 0.9800 . ?
C7 H7C 0.9800 . ?
C8 H8A 0.9800 . ?
C8 H8B 0.9800 . ?
C8 H8C 0.9800 . ?
C9 H9A 0.9800 . ?
C9 H9B 0.9800 . ?
C9 H9C 0.9800 . ?
C10 H10A 0.9800 . ?
C10 H10B 0.9800 . ?
C10 H10C 0.9800 . ?
C11 H11A 0.9800 . ?
C11 H11B 0.9800 . ?
C11 H11C 0.9800 . ?
C12 H12A 0.9800 . ?
C12 H12B 0.9800 . ?
C12 H12C 0.9800 . ?
C13 H13A 0.9800 . ?
C13 H13B 0.9800 . ?
C13 H13C 0.9800 . ?
C14 H14A 0.9800 . ?
C14 H14B 0.9800 . ?
C14 H14C 0.9800 . ?
C15 H15A 0.9800 . ?
C15 H15B 0.9800 . ?
C15 H15C 0.9800 . ?
C16 H16A 0.9800 . ?
C16 H16B 0.9800 . ?
C16 H16C 0.9800 . ?
C17 H17A 0.9800 . ?
C17 H17B 0.9800 . ?
C17 H17C 0.9800 . ?
C18 H18A 0.9800 . ?
C18 H18B 0.9800 . ?
C18 H18C 0.9800 . ?
C19 H19A 0.9900 . ?
C19 H19B 0.9900 . ?
C19 C20 1.539(12) . ?
C20 H20A 0.9800 . ?
C20 H20B 0.9800 . ?
C20 H20C 0.9800 . ?
C21 H21A 0.9900 . ?
C21 H21B 0.9900 . ?
C21 C22 1.583(16) . ?
C22 H22A 0.9800 . ?
C22 H22B 0.9800 . ?
C22 H22C 0.9800 . ?
C23 H23A 0.9900 . ?
C23 H23B 0.9900 . ?
C23 C24 1.580(13) . ?
C24 H24A 0.9900 . ?
C24 H24B 0.9900 . ?
C25 H25A 0.9900 . ?
C25 H25B 0.9900 . ?
C25 C26 1.523(12) . ?
C26 H26A 0.9800 . ?
C26 H26B 0.9800 . ?
C26 H26C 0.9800 . ?
C27 H27A 0.9900 . ?
C27 H27B 0.9900 . ?
C27 C28 1.468(12) . ?
C28 H28A 0.9800 . ?
C28 H28B 0.9800 . ?
C28 H28C 0.9800 . ?
C29 H29A 0.9900 . ?
C29 H29B 0.9900 . ?
C29 C30 1.552(17) . ?
C30 H30A 0.9800 . ?
C30 H30B 0.9800 . ?
C30 H30C 0.9800 . ?
C31 H31A 0.9900 . ?
C31 H31B 0.9900 . ?
C31 C32 1.56(2) . ?
C32 H32A 0.9800 . ?
C32 H32B 0.9800 . ?
C32 H32C 0.9800 . ?
C33 H33A 0.9900 . ?
C33 H33B 0.9900 . ?
C33 C34 1.645(16) . ?
C34 H34A 0.9800 . ?
C34 H34B 0.9800 . ?
C34 H34C 0.9800 . ?
C35 H35A 0.9900 . ?
C35 H35B 0.9900 . ?
C35 C36 1.565(19) . ?
C36 H36A 0.9800 . ?
C36 H36B 0.9800 . ?
C36 H36C 0.9800 . ?
C37 H37A 0.9900 . ?
C37 H37B 0.9900 . ?
C37 C38 1.76(2) . ?
C38 H38A 0.9900 . ?
C38 H38B 0.9900 . ?
C39 H39A 0.9900 . ?
C39 H39B 0.9900 . ?
C39 C40 1.507(14) . ?
C40 H40A 0.9800 . ?
C40 H40B 0.9800 . ?
C40 H40C 0.9800 . ?
C41 H41A 0.9900 . ?
C41 H41B 0.9900 . ?
C41 C42 1.459(14) . ?
C42 H42A 0.9800 . ?
C42 H42B 0.9800 . ?
C42 H42C 0.9800 . ?

loop_
_geom_torsion_atom_site_label_1
_geom_torsion_atom_site_label_2
_geom_torsion_atom_site_label_3
_geom_torsion_atom_site_label_4
_geom_torsion
_geom_torsion_site_symmetry_1
_geom_torsion_site_symmetry_2
_geom_torsion_site_symmetry_3
_geom_torsion_site_symmetry_4
_geom_torsion_publ_flag
Sm1 Si1 N3 Si2 -177.6(5) . . . . ?
Sm1 Si3 N4 Si4 -175.8(6) . . . . ?
Sm1 Si6 N5 Si5 179.9(6) . . . . ?
Fe1 P1 C19 C20 -163.4(6) . . . . ?
Fe1 P1 C21 C22 152.9(10) . . . . ?
Fe1 P1 C23 C24 -46.2(6) . . . . ?
Fe1 P2 C25 C26 -171.1(7) . . . . ?
Fe1 P2 C27 C28 28.2(12) . . . . ?
Fe1 P3 C29 C30 -84(2) . . . . ?
Fe1 P3 C31 C32 -169(4) . . . . ?
Fe1 P3 C33 C34 -90.5(11) . . . . ?
Fe1 P3 C35 C36 -108(4) . . . . ?
Fe1 P3 C37 C38 40.8(10) . . . . ?
Fe1 P4 C39 C40 36.7(14) . . . . ?
Fe1 P4 C41 C42 164.6(9) . . . . ?
P1 C23 C24 P2 42.5(8) . . . . ?
P3 C37 C38 P4 -47.5(11) . . . . ?
C1 Si1 N3 Sm1 -117.9(4) . . . . ?
C1 Si1 N3 Si2 64.5(5) . . . . ?
C2 Si1 N3 Sm1 120.5(4) . . . . ?
C2 Si1 N3 Si2 -57.1(5) . . . . ?
C3 Si1 N3 Sm1 0.8(4) . . . . ?
C3 Si1 N3 Si2 -176.8(4) . . . . ?
C4 Si2 N3 Sm1 -90.8(5) . . . . ?
C4 Si2 N3 Si1 86.6(5) . . . . ?
C5 Si2 N3 Sm1 146.9(4) . . . . ?
C5 Si2 N3 Si1 -35.7(5) . . . . ?
C6 Si2 N3 Sm1 29.3(5) . . . . ?
C6 Si2 N3 Si1 -153.3(4) . . . . ?
C7 Si3 N4 Sm1 -120.2(4) . . . . ?
C7 Si3 N4 Si4 64.0(5) . . . . ?
C8 Si3 N4 Sm1 114.6(4) . . . . ?
C8 Si3 N4 Si4 -61.3(5) . . . . ?
C9 Si3 N4 Sm1 -2.9(5) . . . . ?
C9 Si3 N4 Si4 -178.7(4) . . . . ?
C10 Si4 N4 Sm1 143.5(5) . . . . ?
C10 Si4 N4 Si3 -41.3(6) . . . . ?
C11 Si4 N4 Sm1 25.5(5) . . . . ?
C11 Si4 N4 Si3 -159.4(4) . . . . ?
C12 Si4 N4 Sm1 -96.3(5) . . . . ?
C12 Si4 N4 Si3 78.9(5) . . . . ?
C13 Si5 N5 Sm1 27.3(5) . . . . ?
C13 Si5 N5 Si6 -152.6(4) . . . . ?
C14 Si5 N5 Sm1 146.3(5) . . . . ?
C14 Si5 N5 Si6 -33.6(7) . . . . ?
C15 Si5 N5 Sm1 -95.1(5) . . . . ?
C15 Si5 N5 Si6 85.1(5) . . . . ?
C16 Si6 N5 Sm1 -116.8(4) . . . . ?
C16 Si6 N5 Si5 63.1(5) . . . . ?
C17 Si6 N5 Sm1 119.5(4) . . . . ?
C17 Si6 N5 Si5 -60.6(5) . . . . ?
C18 Si6 N5 Sm1 -0.2(5) . . . . ?
C18 Si6 N5 Si5 179.7(4) . . . . ?
C19 P1 C21 C22 -79.6(11) . . . . ?
C19 P1 C23 C24 -171.5(6) . . . . ?
C21 P1 C19 C20 66.1(8) . . . . ?
C21 P1 C23 C24 81.4(7) . . . . ?
C23 P1 C19 C20 -39.4(8) . . . . ?
C23 P1 C21 C22 29.8(12) . . . . ?
C24 P2 C25 C26 -60.1(9) . . . . ?
C24 P2 C27 C28 -81.5(10) . . . . ?
C25 P2 C27 C28 -175.8(10) . . . . ?
C27 P2 C25 C26 33.7(10) . . . . ?
C29 P3 C33 C34 43.0(14) . . . . ?
C29 P3 C37 C38 -90.5(11) . . . . ?
C31 P3 C35 C36 19(5) . . . . ?
C31 P3 C37 C38 -73.1(16) . . . . ?
C33 P3 C29 C30 142(2) . . . . ?
C33 P3 C37 C38 168.8(10) . . . . ?
C35 P3 C31 C32 46(5) . . . . ?
C35 P3 C37 C38 -173.7(15) . . . . ?
C37 P3 C29 C30 44(2) . . . . ?
C37 P3 C31 C32 -48(5) . . . . ?
C37 P3 C33 C34 144.6(12) . . . . ?
C37 P3 C35 C36 119(4) . . . . ?
C38 P4 C39 C40 -77.8(12) . . . . ?
C38 P4 C41 C42 -81.9(11) . . . . ?
C39 P4 C41 C42 9.6(13) . . . . ?
C41 P4 C39 C40 -171.2(10) . . . . ?

loop_
_exptl_oxdiff_crystal_face_indexfrac_h
_exptl_oxdiff_crystal_face_indexfrac_k
_exptl_oxdiff_crystal_face_indexfrac_l
_exptl_oxdiff_crystal_face_x
_exptl_oxdiff_crystal_face_y
_exptl_oxdiff_crystal_face_z
-0.0015 1.9985 -1.0042 -0.0660 0.0626 0.1545
0.0015 -1.9985 1.0042 0.0660 -0.0626 -0.1545
1.0028 -0.9997 -1.9972 0.1486 -0.1030 0.0483
1.0018 0.0001 -1.9995 0.0944 -0.0814 0.1105
0.0005 -0.0012 -0.9996 0.0423 0.0195 0.0301
-0.9987 -2.0020 0.0048 0.0984 0.0772 -0.1747
0.9987 2.0020 -0.0048 -0.0984 -0.0772 0.1747
0.9977 2.0044 1.9945 -0.1829 -0.1161 0.1146
-3.0196 8.3430 -10.0900 -0.0568 0.7390 0.6713
-1.0003 -1.0011 1.0022 0.0020 0.0793 -0.1426
2.2670 8.9120 -10.7522 -0.0068 0.1282 0.9917
-1.0038 1.9996 1.9950 -0.2027 0.1246 0.0139
-4.8016 -4.0924 13.2272 -0.3845 0.2315 -0.8936
-0.8693 5.7559 15.7107 -0.9841 -0.0793 -0.1587
-2.6678 -1.9587 17.0082 -0.6385 -0.0534 -0.7678
-0.2720 -8.7815 -11.9135 0.9765 0.0776 -0.2010
1.2595 10.5228 7.2343 -0.8635 -0.0676 0.4997
1.4932 2.5112 17.0705 -0.8419 -0.4595 -0.2830
-1.2977 -4.3819 16.6321 -0.4774 -0.2628 -0.8384
0.4091 -5.5501 15.8101 -0.3623 -0.4770 -0.8007
4.5076 1.1538 13.8718 -0.6031 -0.7886 -0.1199
0.9992 1.0034 0.9971 -0.0865 -0.1182 0.0825
1.0007 -0.9951 2.0013 -0.0205 -0.1808 -0.0720
2.2935 -3.4656 -16.6860 0.9153 -0.0240 0.4020
0.5525 -1.5569 -17.9142 0.8462 0.2503 0.4703
-1.0033 1.9984 0.9953 -0.1605 0.1440 0.0440
